data_7708957
loop_
_publ_author_name
'Jurowska, Anna'
'Hodorowicz, Maciej'
'Krucza\/la, Krzysztof'
'Szklarzewicz, Janusz'

_publ_section_title
;
 Anion--cation interactions in a series of salts with substituted Hphen,
 Hbpy and H2bpy cations and [W(CN)8]4&#x2212; anion: polymer with
 &#x201C;super-short&#x201D; N--H&#x22EF;N hydrogen bridges containing
 exclusively anions and H+
;
_journal_name_full 'Dalton Transactions'
_journal_paper_doi 10.1039/D1DT03224K
_journal_year 2021
_chemical_formula_sum 'C20 H20 N10 O2 W'
_chemical_formula_weight 616.31
_space_group_crystal_system orthorhombic
_space_group_IT_number 61
_space_group_name_Hall '-P 2ac 2ab'
_space_group_name_H-M_alt 'P b c a'
_atom_sites_solution_hydrogens mixed
_audit_creation_method SHELXL-2016/6
_audit_update_record
;
2021-04-06 deposited with the CCDC.	2021-11-16 downloaded from the CCDC.
;
_cell_angle_alpha 90
_cell_angle_beta 90
_cell_angle_gamma 90
_cell_formula_units_Z 8
_cell_length_a 15.35790(10)
_cell_length_b 14.29950(10)
_cell_length_c 20.5069(2)
_cell_measurement_reflns_used 144599
_cell_measurement_temperature 100(2)
_cell_measurement_theta_max 33.5020
_cell_measurement_theta_min 2.3570
_cell_volume 4503.53(6)
_computing_cell_refinement 'CrysAlisPro 1.171.40.84a (Rigaku OD, 2020)'
_computing_data_collection 'CrysAlisPro 1.171.40.84a (Rigaku OD, 2020)'
_computing_data_reduction 'CrysAlisPro 1.171.40.84a (Rigaku OD, 2020)'
_computing_structure_refinement 'SHELXL-2016/6 (Sheldrick, 2016)'
_computing_structure_solution 'SHELXT 2014/4 (Sheldrick, 2014)'
_diffrn_ambient_environment N~2~
_diffrn_ambient_temperature 99.98(13)
_diffrn_detector 'Hybrid Pixel Array Detector'
_diffrn_detector_area_resol_mean 10.0000
_diffrn_detector_type HyPix
_diffrn_measured_fraction_theta_full 0.999
_diffrn_measured_fraction_theta_max 0.962
_diffrn_measurement_device 'four-circle diffractometer'
_diffrn_measurement_device_type 'XtaLAB Synergy, Dualflex, HyPix'
_diffrn_measurement_method '\w scans'
_diffrn_radiation_monochromator mirror
_diffrn_radiation_probe x-ray
_diffrn_radiation_type 'Mo K\a'
_diffrn_radiation_wavelength 0.71073
_diffrn_reflns_av_R_equivalents 0.0745
_diffrn_reflns_av_unetI/netI 0.0214
_diffrn_reflns_Laue_measured_fraction_full 0.999
_diffrn_reflns_Laue_measured_fraction_max 0.962
_diffrn_reflns_limit_h_max 22
_diffrn_reflns_limit_h_min -23
_diffrn_reflns_limit_k_max 21
_diffrn_reflns_limit_k_min -22
_diffrn_reflns_limit_l_max 31
_diffrn_reflns_limit_l_min -31
_diffrn_reflns_number 271737
_diffrn_reflns_point_group_measured_fraction_full 0.999
_diffrn_reflns_point_group_measured_fraction_max 0.962
_diffrn_reflns_theta_full 25.242
_diffrn_reflns_theta_max 33.460
_diffrn_reflns_theta_min 1.986
_diffrn_source 'micro-focus sealed X-ray tube'
_diffrn_source_type 'PhotonJet (Mo) X-ray Source'
_exptl_absorpt_coefficient_mu 5.170
_exptl_absorpt_correction_T_max 1.00000
_exptl_absorpt_correction_T_min 0.49811
_exptl_absorpt_correction_type multi-scan
_exptl_absorpt_process_details
;
CrysAlisPro 1.171.40.84a (Rigaku Oxford Diffraction, 2020)
Empirical absorption correction using spherical harmonics,
implemented in SCALE3 ABSPACK scaling algorithm.
;
_exptl_crystal_colour orange
_exptl_crystal_density_diffrn 1.818
_exptl_crystal_description plate
_exptl_crystal_F_000 2400
_exptl_crystal_size_max 0.200
_exptl_crystal_size_mid 0.100
_exptl_crystal_size_min 0.100
_refine_diff_density_max 0.914
_refine_diff_density_min -1.240
_refine_diff_density_rms 0.111
_refine_ls_extinction_method none
_refine_ls_goodness_of_fit_ref 1.028
_refine_ls_hydrogen_treatment mixed
_refine_ls_matrix_type full
_refine_ls_number_parameters 324
_refine_ls_number_reflns 8480
_refine_ls_number_restraints 0
_refine_ls_restrained_S_all 1.028
_refine_ls_R_factor_all 0.0242
_refine_ls_R_factor_gt 0.0187
_refine_ls_shift/su_max 0.002
_refine_ls_shift/su_mean 0.000
_refine_ls_structure_factor_coef Fsqd
_refine_ls_weighting_details 'w=1/[\s^2^(Fo^2^)+(0.0158P)^2^+4.2967P] where P=(Fo^2^+2Fc^2^)/3'
_refine_ls_weighting_scheme calc
_refine_ls_wR_factor_gt 0.0394
_refine_ls_wR_factor_ref 0.0406
_reflns_Friedel_coverage 0.000
_reflns_number_gt 7475
_reflns_number_total 8480
_reflns_threshold_expression 'I > 2\s(I)'
_cod_data_source_file d1dt03224k2.cif
_cod_data_source_block shelx_CCDC2
_cod_database_code 7708957
_shelx_shelxl_version_number 2016/6
_shelx_space_group_comment
;
The symmetry employed for this shelxl refinement is uniquely defined
by the following loop, which should always be used as a source of
symmetry information in preference to the above space-group names.
They are only intended as comments.
;
_shelx_estimated_absorpt_t_min 0.425
_shelx_estimated_absorpt_t_max 0.626

loop_
_space_group_symop_operation_xyz
'x, y, z'
'-x+1/2, -y, z+1/2'
'-x, y+1/2, -z+1/2'
'x+1/2, -y+1/2, -z'
'-x, -y, -z'
'x-1/2, y, -z-1/2'
'x, -y-1/2, z-1/2'
'-x-1/2, y-1/2, z'

loop_
_atom_site_label
_atom_site_type_symbol
_atom_site_fract_x
_atom_site_fract_y
_atom_site_fract_z
_atom_site_U_iso_or_equiv
_atom_site_adp_type
_atom_site_occupancy
_atom_site_site_symmetry_order
_atom_site_calc_flag
_atom_site_refinement_flags_posn
_atom_site_refinement_flags_adp
_atom_site_refinement_flags_occupancy
_atom_site_disorder_assembly
_atom_site_disorder_group
W1 W 0.44049(2) 0.27024(2) 0.61756(2) 0.00613(2) Uani 1 1 d . . . . .
O2 O 0.72940(7) 0.03875(8) 0.70721(6) 0.0121(2) Uani 1 1 d . . . . .
O1 O 0.59962(8) 0.61133(9) 0.60516(7) 0.0183(2) Uani 1 1 d . . . . .
N4 N 0.34910(9) 0.13373(10) 0.72931(7) 0.0159(3) Uani 1 1 d . . . . .
N6 N 0.60896(8) 0.94111(9) 0.58487(6) 0.0113(2) Uani 1 1 d . . . . .
H6 H 0.561527 0.974200 0.577993 0.014 Uiso 1 1 calc R U . . .
N17 N 0.49161(8) 0.74671(9) 0.64418(6) 0.0113(2) Uani 1 1 d . . . . .
H17 H 0.529451 0.705449 0.629659 0.014 Uiso 1 1 calc R U . . .
N20 N 0.24700(9) 0.23711(9) 0.55221(7) 0.0140(2) Uani 1 1 d . . . . .
C21 C 0.31519(9) 0.24829(10) 0.57408(7) 0.0108(2) Uani 1 1 d . . . . .
C23 C 0.40879(9) 0.39236(10) 0.56001(7) 0.0113(3) Uani 1 1 d . . . . .
N24 N 0.45743(9) 0.05536(10) 0.55866(7) 0.0149(2) Uani 1 1 d . . . . .
N26 N 0.58954(9) 0.27435(9) 0.50014(7) 0.0140(2) Uani 1 1 d . . . . .
N28 N 0.60789(9) 0.15914(10) 0.68301(7) 0.0158(3) Uani 1 1 d . . . . .
N30 N 0.33363(8) 0.40476(9) 0.72192(7) 0.0136(2) Uani 1 1 d . . . . .
C27 C 0.53456(10) 0.27352(10) 0.53894(7) 0.0105(2) Uani 1 1 d . . . . .
C33 C 0.52815(9) 0.37827(10) 0.65096(7) 0.0113(2) Uani 1 1 d . . . . .
C16 C 0.41278(10) 0.71644(11) 0.66358(8) 0.0130(3) Uani 1 1 d . . . . .
N22 N 0.39248(9) 0.45634(10) 0.52813(7) 0.0165(3) Uani 1 1 d . . . . .
C25 C 0.44656(9) 0.13092(11) 0.57686(7) 0.0113(3) Uani 1 1 d . . . . .
N32 N 0.57258(9) 0.43885(10) 0.66786(7) 0.0155(3) Uani 1 1 d . . . . .
C29 C 0.54931(9) 0.20132(11) 0.66351(7) 0.0110(3) Uani 1 1 d . . . . .
C7 C 0.60236(10) 0.86155(10) 0.62080(7) 0.0112(3) Uani 1 1 d . . . . .
C5 C 0.38184(9) 0.18098(10) 0.69087(7) 0.0107(2) Uani 1 1 d . . . . .
C13 C 0.45868(10) 0.90405(11) 0.67081(8) 0.0138(3) Uani 1 1 d . . . . .
H13 H 0.475111 0.967990 0.673415 0.017 Uiso 1 1 calc R U . . .
C12 C 0.51526(9) 0.83814(10) 0.64604(7) 0.0115(2) Uani 1 1 d . . . . .
C8 C 0.67563(10) 0.80858(10) 0.63241(7) 0.0131(3) Uani 1 1 d . . . . .
H8 H 0.672388 0.753409 0.658101 0.016 Uiso 1 1 calc R U . . .
C31 C 0.36971(9) 0.35629(10) 0.68589(7) 0.0103(2) Uani 1 1 d . . . . .
C15 C 0.35369(10) 0.78171(11) 0.68802(8) 0.0145(3) Uani 1 1 d . . . . .
H15 H 0.297575 0.762167 0.701948 0.017 Uiso 1 1 calc R U . . .
C18 C 0.39372(11) 0.61494(11) 0.65628(9) 0.0183(3) Uani 1 1 d . . . . .
H18A H 0.405639 0.595578 0.611318 0.027 Uiso 1 1 calc R U . . .
H18B H 0.332346 0.603295 0.666527 0.027 Uiso 1 1 calc R U . . .
H18C H 0.430633 0.579098 0.686202 0.027 Uiso 1 1 calc R U . . .
C19 C 0.68372(10) 1.06261(11) 0.52331(8) 0.0170(3) Uani 1 1 d . . . . .
H19A H 0.623368 1.081772 0.515401 0.026 Uiso 1 1 calc R U . . .
H19B H 0.713928 1.055195 0.481536 0.026 Uiso 1 1 calc R U . . .
H19C H 0.713281 1.110446 0.549400 0.026 Uiso 1 1 calc R U . . .
C11 C 0.68458(9) 0.97188(10) 0.55923(7) 0.0120(3) Uani 1 1 d . . . . .
C10 C 0.75915(10) 0.91846(10) 0.56903(8) 0.0130(3) Uani 1 1 d . . . . .
H10 H 0.813004 0.937603 0.550561 0.016 Uiso 1 1 calc R U . . .
C14 C 0.37700(10) 0.87483(11) 0.69190(8) 0.0149(3) Uani 1 1 d . . . . .
H14 H 0.337032 0.919161 0.709061 0.018 Uiso 1 1 calc R U . . .
C9 C 0.75475(10) 0.83752(11) 0.60569(8) 0.0134(3) Uani 1 1 d . . . . .
H9 H 0.805807 0.801408 0.612732 0.016 Uiso 1 1 calc R U . . .
H2A H 0.6870(18) 0.084(2) 0.7000(13) 0.044(8) Uiso 1 1 d . . . . .
H2C H 0.7727(18) 0.0636(19) 0.7263(13) 0.042(7) Uiso 1 1 d . . . . .
H1B H 0.5940(16) 0.5939(18) 0.5671(13) 0.032(7) Uiso 1 1 d . . . . .
H1A H 0.594(2) 0.561(2) 0.6295(15) 0.054(9) Uiso 1 1 d . . . . .
H2B H 0.7087(19) -0.007(2) 0.7337(15) 0.059(9) Uiso 1 1 d . . . . .
H20N H 0.188(2) 0.231(2) 0.5357(19) 0.075(11) Uiso 1 1 d . . . . .

loop_
_atom_site_aniso_label
_atom_site_aniso_U_11
_atom_site_aniso_U_22
_atom_site_aniso_U_33
_atom_site_aniso_U_23
_atom_site_aniso_U_13
_atom_site_aniso_U_12
W1 0.00536(3) 0.00667(3) 0.00635(3) 0.00027(2) 0.00003(2) 0.00047(2)
O2 0.0109(5) 0.0123(5) 0.0130(5) 0.0022(4) -0.0013(4) -0.0011(4)
O1 0.0253(6) 0.0137(5) 0.0158(6) -0.0003(5) 0.0029(5) 0.0018(5)
N4 0.0146(6) 0.0151(6) 0.0181(7) 0.0020(5) 0.0037(5) 0.0012(5)
N6 0.0100(5) 0.0107(5) 0.0132(6) -0.0003(5) -0.0008(4) 0.0008(4)
N17 0.0125(6) 0.0104(5) 0.0109(6) 0.0004(5) 0.0016(4) 0.0006(4)
N20 0.0122(6) 0.0145(6) 0.0152(6) -0.0010(5) -0.0021(5) 0.0003(5)
C21 0.0117(6) 0.0101(6) 0.0106(6) 0.0003(5) 0.0008(5) 0.0012(5)
C23 0.0099(6) 0.0127(6) 0.0113(6) -0.0006(5) -0.0001(5) -0.0004(5)
N24 0.0153(6) 0.0138(6) 0.0156(6) -0.0011(5) -0.0003(5) 0.0011(5)
N26 0.0127(6) 0.0157(6) 0.0135(6) 0.0011(5) 0.0022(5) 0.0007(5)
N28 0.0141(6) 0.0155(6) 0.0178(7) 0.0022(5) -0.0031(5) 0.0007(5)
N30 0.0135(6) 0.0123(6) 0.0150(6) -0.0008(5) 0.0025(5) -0.0004(4)
C27 0.0101(6) 0.0101(6) 0.0113(6) 0.0005(5) -0.0013(5) 0.0008(5)
C33 0.0108(6) 0.0116(6) 0.0114(6) 0.0018(5) 0.0006(5) 0.0017(5)
C16 0.0132(6) 0.0147(6) 0.0112(7) 0.0012(5) -0.0002(5) -0.0022(5)
N22 0.0174(6) 0.0159(6) 0.0164(7) 0.0036(5) -0.0021(5) 0.0006(5)
C25 0.0088(6) 0.0143(6) 0.0108(6) 0.0008(5) -0.0001(5) 0.0005(5)
N32 0.0143(6) 0.0138(6) 0.0184(7) -0.0001(5) -0.0008(5) -0.0012(5)
C29 0.0104(6) 0.0113(6) 0.0115(6) 0.0006(5) -0.0001(5) -0.0019(5)
C7 0.0113(6) 0.0112(6) 0.0113(6) -0.0014(5) 0.0012(5) -0.0011(5)
C5 0.0095(6) 0.0104(6) 0.0123(6) -0.0005(5) 0.0009(5) 0.0018(5)
C13 0.0134(6) 0.0132(6) 0.0148(7) -0.0009(5) 0.0011(5) 0.0005(5)
C12 0.0110(6) 0.0124(6) 0.0110(6) 0.0011(5) 0.0000(5) -0.0011(5)
C8 0.0127(6) 0.0120(6) 0.0144(7) 0.0014(5) 0.0002(5) 0.0007(5)
C31 0.0086(6) 0.0102(6) 0.0120(6) 0.0017(5) -0.0004(5) -0.0010(5)
C15 0.0113(6) 0.0183(7) 0.0139(7) 0.0013(6) 0.0017(5) -0.0011(5)
C18 0.0205(7) 0.0132(7) 0.0212(8) -0.0002(6) 0.0038(6) -0.0051(6)
C19 0.0158(7) 0.0138(7) 0.0216(8) 0.0049(6) 0.0011(6) -0.0016(5)
C11 0.0120(6) 0.0113(6) 0.0126(6) -0.0012(5) 0.0003(5) -0.0023(5)
C10 0.0107(6) 0.0125(6) 0.0157(7) -0.0009(5) 0.0004(5) -0.0004(5)
C14 0.0129(6) 0.0169(7) 0.0148(7) 0.0003(6) 0.0019(5) 0.0022(5)
C9 0.0104(6) 0.0133(6) 0.0167(7) -0.0003(5) -0.0002(5) 0.0010(5)

loop_
_atom_type_symbol
_atom_type_description
_atom_type_scat_dispersion_real
_atom_type_scat_dispersion_imag
_atom_type_scat_source
C C 0.0033 0.0016 'International Tables Vol C Tables 4.2.6.8 and 6.1.1.4'
H H 0.0000 0.0000 'International Tables Vol C Tables 4.2.6.8 and 6.1.1.4'
N N 0.0061 0.0033 'International Tables Vol C Tables 4.2.6.8 and 6.1.1.4'
W W -0.8490 6.8722 'International Tables Vol C Tables 4.2.6.8 and 6.1.1.4'
O O 0.0106 0.0060 'International Tables Vol C Tables 4.2.6.8 and 6.1.1.4'

loop_
_geom_angle_atom_site_label_1
_geom_angle_atom_site_label_2
_geom_angle_atom_site_label_3
_geom_angle
_geom_angle_site_symmetry_1
_geom_angle_site_symmetry_3
_geom_angle_publ_flag
C21 W1 C29 144.12(6) . . ?
C21 W1 C31 84.34(5) . . ?
C29 W1 C31 111.54(6) . . ?
C21 W1 C33 142.73(5) . . ?
C29 W1 C33 72.87(5) . . ?
C31 W1 C33 72.57(5) . . ?
C21 W1 C25 75.12(5) . . ?
C29 W1 C25 73.39(6) . . ?
C31 W1 C25 142.90(5) . . ?
C33 W1 C25 138.97(5) . . ?
C21 W1 C23 71.90(5) . . ?
C29 W1 C23 141.41(5) . . ?
C31 W1 C23 77.32(5) . . ?
C33 W1 C23 74.69(5) . . ?
C25 W1 C23 122.89(6) . . ?
C21 W1 C27 107.00(6) . . ?
C29 W1 C27 79.53(5) . . ?
C31 W1 C27 143.80(5) . . ?
C33 W1 C27 78.74(6) . . ?
C25 W1 C27 72.77(5) . . ?
C23 W1 C27 74.13(5) . . ?
C21 W1 C5 80.17(5) . . ?
C29 W1 C5 75.52(5) . . ?
C31 W1 C5 71.11(5) . . ?
C33 W1 C5 117.39(6) . . ?
C25 W1 C5 75.11(5) . . ?
C23 W1 C5 139.46(5) . . ?
C27 W1 C5 143.73(5) . . ?
H2A O2 H2C 109(2) . . ?
H2A O2 H2B 111(2) . . ?
H2C O2 H2B 107(3) . . ?
H1B O1 H1A 106(3) . . ?
C11 N6 C7 123.27(13) . . ?
C11 N6 H6 118.4 . . ?
C7 N6 H6 118.4 . . ?
C16 N17 C12 122.82(13) . . ?
C16 N17 H17 118.6 . . ?
C12 N17 H17 118.6 . . ?
C21 N20 H20N 176(2) . . ?
N20 C21 W1 178.29(14) . . ?
N22 C23 W1 178.46(14) . . ?
N26 C27 W1 175.12(13) . . ?
N32 C33 W1 177.10(13) . . ?
N17 C16 C15 118.44(14) . . ?
N17 C16 C18 117.44(14) . . ?
C15 C16 C18 124.10(14) . . ?
N24 C25 W1 173.12(13) . . ?
N28 C29 W1 173.60(14) . . ?
N6 C7 C8 119.54(14) . . ?
N6 C7 C12 116.65(13) . . ?
C8 C7 C12 123.80(14) . . ?
N4 C5 W1 178.69(13) . . ?
C12 C13 C14 118.52(14) . . ?
C12 C13 H13 120.7 . . ?
C14 C13 H13 120.7 . . ?
N17 C12 C13 120.00(13) . . ?
N17 C12 C7 116.87(13) . . ?
C13 C12 C7 123.12(13) . . ?
C7 C8 C9 118.71(14) . . ?
C7 C8 H8 120.6 . . ?
C9 C8 H8 120.6 . . ?
N30 C31 W1 177.74(13) . . ?
C14 C15 C16 119.81(14) . . ?
C14 C15 H15 120.1 . . ?
C16 C15 H15 120.1 . . ?
C16 C18 H18A 109.5 . . ?
C16 C18 H18B 109.5 . . ?
H18A C18 H18B 109.5 . . ?
C16 C18 H18C 109.5 . . ?
H18A C18 H18C 109.5 . . ?
H18B C18 H18C 109.5 . . ?
C11 C19 H19A 109.5 . . ?
C11 C19 H19B 109.5 . . ?
H19A C19 H19B 109.5 . . ?
C11 C19 H19C 109.5 . . ?
H19A C19 H19C 109.5 . . ?
H19B C19 H19C 109.5 . . ?
N6 C11 C10 118.26(13) . . ?
N6 C11 C19 117.93(13) . . ?
C10 C11 C19 123.79(14) . . ?
C9 C10 C11 119.88(14) . . ?
C9 C10 H10 120.1 . . ?
C11 C10 H10 120.1 . . ?
C15 C14 C13 120.36(14) . . ?
C15 C14 H14 119.8 . . ?
C13 C14 H14 119.8 . . ?
C10 C9 C8 120.30(14) . . ?
C10 C9 H9 119.8 . . ?
C8 C9 H9 119.8 . . ?

loop_
_geom_bond_atom_site_label_1
_geom_bond_atom_site_label_2
_geom_bond_distance
_geom_bond_site_symmetry_2
_geom_bond_publ_flag
W1 C21 2.1440(15) . ?
W1 C29 2.1569(15) . ?
W1 C31 2.1585(15) . ?
W1 C33 2.1605(15) . ?
W1 C25 2.1620(15) . ?
W1 C23 2.1631(15) . ?
W1 C27 2.1652(15) . ?
W1 C5 2.1682(15) . ?
O2 H2A 0.93(3) . ?
O2 H2C 0.85(3) . ?
O2 H2B 0.91(3) . ?
O1 H1B 0.82(3) . ?
O1 H1A 0.88(3) . ?
N4 C5 1.154(2) . ?
N6 C11 1.3486(19) . ?
N6 C7 1.3592(19) . ?
N6 H6 0.8800 . ?
N17 C16 1.346(2) . ?
N17 C12 1.3575(18) . ?
N17 H17 0.8800 . ?
N20 C21 1.150(2) . ?
N20 H20N 0.97(4) . ?
C23 N22 1.152(2) . ?
N24 C25 1.155(2) . ?
N26 C27 1.160(2) . ?
N28 C29 1.1547(19) . ?
N30 C31 1.1547(19) . ?
C33 N32 1.156(2) . ?
C16 C15 1.395(2) . ?
C16 C18 1.488(2) . ?
C7 C8 1.377(2) . ?
C7 C12 1.473(2) . ?
C13 C12 1.379(2) . ?
C13 C14 1.391(2) . ?
C13 H13 0.9500 . ?
C8 C9 1.396(2) . ?
C8 H8 0.9500 . ?
C15 C14 1.381(2) . ?
C15 H15 0.9500 . ?
C18 H18A 0.9800 . ?
C18 H18B 0.9800 . ?
C18 H18C 0.9800 . ?
C19 C11 1.492(2) . ?
C19 H19A 0.9800 . ?
C19 H19B 0.9800 . ?
C19 H19C 0.9800 . ?
C11 C10 1.391(2) . ?
C10 C9 1.382(2) . ?
C10 H10 0.9500 . ?
C14 H14 0.9500 . ?
C9 H9 0.9500 . ?

loop_
_geom_hbond_atom_site_label_D
_geom_hbond_atom_site_label_H
_geom_hbond_atom_site_label_A
_geom_hbond_distance_DH
_geom_hbond_distance_HA
_geom_hbond_distance_DA
_geom_hbond_angle_DHA
_geom_hbond_site_symmetry_A
_geom_hbond_publ_flag
N6 H6 N24 0.88 2.02 2.8938(18) 176.4 1_565 y
N17 H17 O1 0.88 1.80 2.6718(18) 173.4 . y
C13 H13 N24 0.95 2.68 3.158(2) 111.9 1_565 y
C8 H8 O1 0.95 2.56 3.103(2) 116.5 . y
C18 H18A N22 0.98 2.63 3.471(2) 144.1 . y
C10 H10 N22 0.95 2.53 3.372(2) 147.9 4_566 y
O2 H2A N28 0.93(3) 1.66(3) 2.5870(17) 176(3) . y
O2 H2C N4 0.85(3) 1.79(3) 2.6303(18) 169(3) 6_657 y
O1 H1B N22 0.82(3) 2.09(3) 2.902(2) 168(2) 5_666 y
O1 H1A N32 0.88(3) 1.95(3) 2.8122(19) 169(3) . y
O2 H2B N30 0.91(3) 1.69(3) 2.5924(17) 176(3) 3_646 y
N20 H20N N26 0.97(4) 1.68(4) 2.6510(19) 174(3) 4_456 y

loop_
_geom_torsion_atom_site_label_1
_geom_torsion_atom_site_label_2
_geom_torsion_atom_site_label_3
_geom_torsion_atom_site_label_4
_geom_torsion
_geom_torsion_site_symmetry_1
_geom_torsion_site_symmetry_2
_geom_torsion_site_symmetry_3
_geom_torsion_site_symmetry_4
_geom_torsion_publ_flag
C12 N17 C16 C15 -1.5(2) . . . . ?
C12 N17 C16 C18 177.36(15) . . . . ?
C11 N6 C7 C8 0.1(2) . . . . ?
C11 N6 C7 C12 179.27(13) . . . . ?
C16 N17 C12 C13 2.4(2) . . . . ?
C16 N17 C12 C7 -177.62(14) . . . . ?
C14 C13 C12 N17 -1.7(2) . . . . ?
C14 C13 C12 C7 178.39(15) . . . . ?
N6 C7 C12 N17 139.71(14) . . . . ?
C8 C7 C12 N17 -41.2(2) . . . . ?
N6 C7 C12 C13 -40.3(2) . . . . ?
C8 C7 C12 C13 138.74(16) . . . . ?
N6 C7 C8 C9 -1.2(2) . . . . ?
C12 C7 C8 C9 179.75(14) . . . . ?
N17 C16 C15 C14 -0.1(2) . . . . ?
C18 C16 C15 C14 -178.91(16) . . . . ?
C7 N6 C11 C10 1.3(2) . . . . ?
C7 N6 C11 C19 -177.25(14) . . . . ?
N6 C11 C10 C9 -1.7(2) . . . . ?
C19 C11 C10 C9 176.80(15) . . . . ?
C16 C15 C14 C13 0.8(2) . . . . ?
C12 C13 C14 C15 0.1(2) . . . . ?
C11 C10 C9 C8 0.6(2) . . . . ?
C7 C8 C9 C10 0.8(2) . . . . ?
